data_2006197
loop_
_publ_author_name
'Elerman, Yal\,c\?in'
'Kabak, Mehmet'
'\"Ulk\"u, Din\,cer'

_publ_section_title
;A Five-Coordinated Monomer of
 Chloro[<i>N</i>,<i>N</i>'-(di-2-hydroxy-1-naphthylidene)-1,2-diaminobenzene]iron(III)
;
_journal_coden_ASTM ACSCEE
_journal_issue 6
_journal_name_full
;
 Acta Crystallographica, Section C: Crystal Structure Communications
;
_journal_page_first 712
_journal_page_last 714
_journal_paper_doi 10.1107/S0108270197000607
_journal_volume 53
_journal_year 1997
_chemical_formula_iupac '[FeCl(C~28~H~18~N~2~O~2~)].C~4~H~8~O~2~'
_chemical_formula_moiety '[FeCl(C~28~H~18~N~2~O~2~)].C~4~H~8~O~2~'
_chemical_formula_sum 'C32 H26 Cl Fe N2 O4'
_chemical_formula_weight 593.85
_space_group_IT_number 2
_symmetry_cell_setting triclinic
_symmetry_space_group_name_Hall '-P 1'
_symmetry_space_group_name_H-M 'P -1'
_audit_creation_method SHELXL
_cell_angle_alpha 94.431(10)
_cell_angle_beta 101.179(11)
_cell_angle_gamma 99.730(10)
_cell_formula_units_Z 2
_cell_length_a 9.3218(7)
_cell_length_b 9.5837(5)
_cell_length_c 15.5376(8)
_cell_measurement_reflns_used 25
_cell_measurement_temperature 293(2)
_cell_measurement_theta_max 13
_cell_measurement_theta_min 3
_cell_volume 1333.44(16)
_computing_cell_refinement SDP
_computing_data_collection 'SDP (Frenz, 1985)'
_computing_data_reduction SDP
_computing_molecular_graphics 'ORTEPII (Johnson, 1976)'
_computing_publication_material SHELXL93
_computing_structure_refinement 'SHELXL93 (Sheldrick, 1993)'
_computing_structure_solution 'SHELXS86 (Sheldrick, 1990)'
_diffrn_ambient_temperature 293(2)
_diffrn_measurement_device 'Enraf-Nonius CAD-4'
_diffrn_measurement_method '\w /2\q'
_diffrn_radiation_monochromator graphite
_diffrn_radiation_source 'fine-focus sealed tube'
_diffrn_radiation_type MoK\a
_diffrn_radiation_wavelength 0.71073
_diffrn_reflns_av_R_equivalents 0.000
_diffrn_reflns_av_sigmaI/netI 0.054
_diffrn_reflns_limit_h_max 10
_diffrn_reflns_limit_h_min 0
_diffrn_reflns_limit_k_max 10
_diffrn_reflns_limit_k_min -10
_diffrn_reflns_limit_l_max 16
_diffrn_reflns_limit_l_min -17
_diffrn_reflns_number 2161
_diffrn_reflns_theta_max 23.1
_diffrn_reflns_theta_min 2.2
_diffrn_standards_decay_% 6.2
_diffrn_standards_interval_time 120
_diffrn_standards_number 4
_exptl_absorpt_coefficient_mu 0.708
_exptl_absorpt_correction_T_max 0.90
_exptl_absorpt_correction_T_min 0.76
_exptl_absorpt_correction_type '\y scan (Kopfmann & Huber, 1968; North, Phillips & Mathews, 1968)'
_exptl_crystal_colour black
_exptl_crystal_density_diffrn 1.479
_exptl_crystal_density_meas ?
_exptl_crystal_description needle
_exptl_crystal_F_000 614
_exptl_crystal_size_max 0.25
_exptl_crystal_size_mid 0.15
_exptl_crystal_size_min 0.15
_refine_diff_density_max 0.798
_refine_diff_density_min -0.452
_refine_ls_extinction_method none
_refine_ls_goodness_of_fit_all 1.143
_refine_ls_goodness_of_fit_obs 1.150
_refine_ls_hydrogen_treatment 'H atoms not refined'
_refine_ls_matrix_type full
_refine_ls_number_parameters 361
_refine_ls_number_reflns 2161
_refine_ls_number_restraints 0
_refine_ls_restrained_S_all 1.143
_refine_ls_restrained_S_obs 1.150
_refine_ls_R_factor_all 0.072
_refine_ls_R_factor_obs .067
_refine_ls_shift/esd_max 0.000
_refine_ls_shift/esd_mean 0.000
_refine_ls_structure_factor_coef Fsqd
_refine_ls_weighting_details 'w = 1/[\s^2^(Fo^2^)+(0.0951P)^2^+2.6167P] where P = (Fo^2^+2Fc^2^)/3'
_refine_ls_weighting_scheme calc
_refine_ls_wR_factor_all 0.165
_refine_ls_wR_factor_obs .160
_reflns_number_observed 2023
_reflns_number_total 2161
_reflns_observed_criterion >2sigma(I)
_cod_data_source_file cf1079.cif
_cod_data_source_block I
_cod_depositor_comments
;
The following automatic conversions were performed:

'_exptl_crystal_density_meas' value 'none' was changed to '?' - the
value is perceived as not measured.

Automatic conversion script
Id: cif_fix_values 3008 2015-01-20 13:52:24Z robertas 

The following automatic conversions were performed:

'_refine_ls_weighting_scheme' value 'calc w =
1/[\s^2^(Fo^2^)+(0.0951P)^2^+2.6167P] where P = (Fo^2^+2Fc^2^)/3' was
changed to 'calc'. New tag '_refine_ls_weighting_details' was
created. The value of the new tag was set to 'w =
1/[\s^2^(Fo^2^)+(0.0951P)^2^+2.6167P] where P = (Fo^2^+2Fc^2^)/3'.

Automatic conversion script
Id: cif_fix_values 3143 2015-03-26 13:38:13Z robertas 
;
_cod_original_cell_volume 1333.44(2)
_cod_database_code 2006197

loop_
_symmetry_equiv_pos_as_xyz
'x, y, z'
'-x, -y, -z'

loop_
_atom_site_aniso_label
_atom_site_aniso_U_11
_atom_site_aniso_U_22
_atom_site_aniso_U_33
_atom_site_aniso_U_12
_atom_site_aniso_U_13
_atom_site_aniso_U_23
Fe1 .0435(7) .0280(6) .0395(7) .0024(5) .0199(5) -.0049(5)
Cl1 .066(2) .056(2) .076(2) .0251(13) .0200(14) .0132(13)
O1 .057(4) .039(3) .037(3) -.006(3) .021(3) -.006(3)
O2 .059(3) .037(3) .044(3) -.001(3) .032(3) -.003(3)
N1 .037(4) .029(4) .028(4) .005(3) .010(3) -.003(3)
N2 .034(3) .028(4) .031(4) .003(3) .010(3) .001(3)
C1 .045(5) .030(4) .029(5) .014(4) .014(4) .004(4)
C2 .043(5) .034(5) .048(5) .006(4) .014(4) -.002(4)
C3 .046(5) .040(5) .032(5) .014(4) -.001(4) -.009(4)
C4 .036(4) .038(5) .038(5) .012(4) .010(4) -.001(4)
C5 .064(6) .045(6) .039(5) .015(5) .026(5) .005(4)
C6 .066(6) .067(7) .036(5) .029(5) .019(5) .009(5)
C7 .058(6) .050(6) .049(6) -.001(5) .026(5) .017(5)
C8 .052(5) .051(6) .048(6) .006(5) .022(5) .004(5)
C9 .034(4) .022(4) .043(5) .003(4) .011(4) -.001(4)
C10 .043(5) .028(4) .036(5) .015(4) .021(4) .009(4)
C11 .035(4) .033(5) .047(5) .012(4) .015(4) .005(4)
C12 .036(4) .031(5) .035(5) .003(4) .013(4) -.001(4)
C13 .053(5) .029(5) .037(5) .002(4) .019(4) -.004(4)
C14 .059(6) .040(5) .043(5) -.011(5) .013(5) -.004(4)
C15 .064(6) .035(5) .044(6) -.006(5) .017(5) -.017(4)
C16 .058(6) .043(6) .046(6) -.001(5) .019(5) -.012(5)
C17 .040(5) .025(4) .033(5) .007(4) .004(4) -.003(4)
C18 .043(5) .032(5) .034(5) .009(4) .015(4) -.001(4)
C19 .038(5) .048(5) .033(5) .013(4) .013(4) .006(4)
C20 .035(5) .054(6) .031(5) .016(4) .003(4) .001(4)
C21 .051(5) 0..076(7) .044(6) .020(5) .016(5) -.005(5)
C22 .079(7) .092(8) .035(6) .033(6) .027(5) -.004(5)
C23 .074(7) .120(10) .062(7) .032(7) .049(6) .012(7)
C24 .057(6) .093(8) .053(6) .000(6) .022(5) .015(6)
C25 .045(5) .063(6) .043(5) .006(5) .022(4) .009(5)
C26 .042(5) .063(6) .052(6) -.012(5) .020(5) -.001(5)
C27 .042(5) .051(6) .038(5) -.002(4) .010(4) .008(4)
C28 .040(5) .044(5) .036(5) .003(4) .006(4) -.005(4)
O3 .053(4) .049(4) .096(5) .007(3) .032(4) .022(4)
C29 .059(6) .051(6) .056(6) .018(5) .015(5) .009(5)
C30 .035(5) .060(6) .087(8) .011(5) .018(5) .016(6)
O4 .105(6) .120(7) .055(5) .035(6) -.003(5) -.034(5)
C31 .097(9) .071(8) .098(10) .025(7) .024(8) .001(7)
C32 .114(10) .128(11) .072(9) .063(9) .036(8) .043(8)

loop_
_atom_site_label
_atom_site_fract_x
_atom_site_fract_y
_atom_site_fract_z
_atom_site_U_iso_or_equiv
_atom_site_thermal_displace_type
_atom_site_calc_flag
_atom_site_refinement_flags
_atom_site_occupancy
_atom_site_disorder_group
_atom_site_type_symbol
Fe1 .05367(13) .83167(13) .67072(8) .0364(4) Uani d . 1 . Fe
Cl1 .2431(3) .7491(3) .7472(2) .0633(7) Uani d . 1 . Cl
O1 .0063(6) .7420(6) .5529(3) .045(2) Uani d . 1 . O
O2 -.1240(6) .7342(6) .6996(4) .045(2) Uani d . 1 . O
N1 .1616(7) 1.0042(6) .6214(4) .031(2) Uani d . 1 . N
N2 .0296(6) 1.0049(6) .7545(4) .031(2) Uani d . 1 . N
C1 .0745(9) .7566(8) .4863(5) .033(2) Uani d . 1 . C
C2 .0435(9) .6415(9) .4176(6) .042(2) Uani d . 1 . C
H2 -.0248 .5602 .4207 .100 Uiso calc . 1 . H
C3 .1100(9) .6473(9) .3488(5) .041(2) Uani d . 1 . C
H3 .0879 .5694 .3057 .100 Uiso calc . 1 . H
C4 .2147(8) .7706(8) .3396(5) .037(2) Uani d . 1 . C
C5 .2859(10) .7735(9) .2674(5) .047(2) Uani d . 1 . C
H5 .2643 .6945 .2251 .100 Uiso calc . 1 . H
C6 .3840(10) .8878(11) .2587(6) .053(3) Uani d . 1 . C
H6 .4276 .8886 .2097 .100 Uiso calc . 1 . H
C7 .4220(10) 1.0072(10) .3232(6) .051(2) Uani d . 1 . C
H7 .4916 1.0858 .3175 .100 Uiso calc . 1 . H
C8 .3533(10) 1.0064(10) .3967(6) .049(2) Uani d . 1 . C
H8 .3776 1.0852 .4391 .100 Uiso calc . 1 . H
C9 .2483(8) .8875(8) .4064(5) .034(2) Uani d . 1 . C
C10 .1735(8) .8788(8) .4799(5) .033(2) Uani d . 1 . C
C11 .2028(8) 1.0030(8) .5442(5) .037(2) Uani d . 1 . C
H11 .2538 1.0877 .5305 .100 Uiso calc . 1 . H
C12 .1969(8) 1.1351(8) .6783(5) .034(2) Uani d . 1 . C
C13 .2948(9) 1.2549(8) .6680(5) .040(2) Uani d . 1 . C
H13 .3449 1.2539 .6217 .100 Uiso calc . 1 . H
C14 .3177(10) 1.3748(9) .7262(6) .050(3) Uani d . 1 . C
H14 .3818 1.4564 .7187 .100 Uiso calc . 1 . H
C15 .2469(10) 1.3759(9) .7957(6) .050(2) Uani d . 1 . C
H15 .2635 1.4583 .8349 .100 Uiso calc . 1 . H
C16 .1512(10) 1.2563(9) .8083(6) .050(2) Uani d . 1 . C
H16 .1050 1.2581 .8562 .100 Uiso calc . 1 . H
C17 .1237(8) 1.1325(8) .7492(5) .033(2) Uani d . 1 . C
C18 -.0540(9) .9965(8) .8137(5) .035(2) Uani d . 1 . C
H18 -.0473 1.0794 .8508 .100 Uiso calc . 1 . H
C19 -.1525(9) .8756(9) .8269(5) .038(2) Uani d . 1 . C
C20 -.2284(8) .8827(9) .9004(5) .040(2) Uani d . 1 . C
C21 -.1964(10) 1.0015(11) .9651(6) .056(3) Uani d . 1 . C
H21 -.1245 1.0799 .9620 .100 Uiso calc . 1 . H
C22 -.2726(12) 1.0010(12) 1.0339(6) .065(3) Uani d . 1 . C
H22 -.2501 1.0796 1.0765 .100 Uiso calc . 1 . H
C23 -.3785(12) .8895(14) 1.0402(7) .079(4) Uani d . 1 . C
H23 -.4290 .8931 1.0862 .100 Uiso calc . 1 . H
C24 -.4125(11) .7692(12) .9785(7) .067(3) Uani d . 1 . C
H24 -.4833 .6913 .9838 .100 Uiso calc . 1 . H
C25 -.3381(9) .7671(10) .9076(6) .049(2) Uani d . 1 . C
C26 -.3703(10) .6458(10) .8453(6) .054(3) Uani d . 1 . C
H26 -.4418 .5688 .8511 .100 Uiso calc . 1 . H
C27 -.2999(9) .6376(9) .7767(5) .044(2) Uani d . 1 . C
H27 -.3260 .5564 .7359 .100 Uiso calc . 1 . H
C28 -.1885(9) .7496(9) .7662(5) .041(2) Uani d . 1 . C
O3 .4382(7) .3590(7) .5083(5) .063(2) Uani d . 1 . O
C29 .5648(10) .3906(10) .4707(6) .054(3) Uani d . 1 . C
H291 .5336 .3875 .4072 .100 Uiso calc . 1 . H
H292 .6266 .3196 .4827 .100 Uiso calc . 1 . H
C30 .3471(10) .4648(10) .4918(7) .059(3) Uani d . 1 . C
H301 .2613 .4438 .5186 .100 Uiso calc . 1 . H
H302 .3115 .4629 .4287 .100 Uiso calc . 1 . H
O4 .0786(9) .5614(10) .0827(5) .097(3) Uani d . 1 . O
C31 .1415(14) .5785(13) .0084(9) .088(4) Uani d . 1 . C
H311 .1961 .5028 -.0004 .100 Uiso calc . 1 . H
H312 .2104 .6689 .0172 .100 Uiso calc . 1 . H
C32 -.0196(15) .4256(16) .0711(8) .096(4) Uani d . 1 . C
H321 -.0615 .4126 .1230 .100 Uiso calc . 1 . H
H322 .0348 .3496 .0626 .100 Uiso calc . 1 . H

loop_
_atom_type_symbol
_atom_type_description
_atom_type_scat_dispersion_real
_atom_type_scat_dispersion_imag
_atom_type_scat_source
C C 0.0033 0.0016 'International Tables Vol C Tables 4.2.6.8 and 6.1.1.4'
H H 0.0000 0.0000 'International Tables Vol C Tables 4.2.6.8 and 6.1.1.4'
N N 0.0061 0.0033 'International Tables Vol C Tables 4.2.6.8 and 6.1.1.4'
O O 0.0106 0.0060 'International Tables Vol C Tables 4.2.6.8 and 6.1.1.4'
Cl Cl 0.1484 0.1585 'International Tables Vol C Tables 4.2.6.8 and 6.1.1.4'
Fe Fe 0.3463 0.8444 'International Tables Vol C Tables 4.2.6.8 and 6.1.1.4'

loop_
_geom_angle_atom_site_label_1
_geom_angle_atom_site_label_2
_geom_angle_atom_site_label_3
_geom_angle_site_symmetry_1
_geom_angle_site_symmetry_3
_geom_angle
_geom_angle_publ_flag
O1 Fe1 O2 . . 93.9(2) y
O1 Fe1 N1 . . 85.9(2) y
O2 Fe1 N1 . . 148.9(2) y
O1 Fe1 N2 . . 145.1(2) y
O2 Fe1 N2 . . 85.6(2) y
N1 Fe1 N2 . . 77.4(2) y
O1 Fe1 Cl1 . . 109.1(2) y
O2 Fe1 Cl1 . . 107.2(2) y
N1 Fe1 Cl1 . . 102.2(2) y
N2 Fe1 Cl1 . . 104.3(2) y
C1 O1 Fe1 . . 132.2(5) n
C28 O2 Fe1 . . 133.7(5) n
C11 N1 C12 . . 118.3(7) n
C11 N1 Fe1 . . 126.3(5) n
C12 N1 Fe1 . . 115.3(5) n
C18 N2 C17 . . 120.8(6) n
C18 N2 Fe1 . . 125.0(5) n
C17 N2 Fe1 . . 114.0(5) n
O1 C1 C10 . . 123.1(7) n
O1 C1 C2 . . 118.2(7) n
C10 C1 C2 . . 118.7(7) ?
C3 C2 C1 . . 121.7(8) ?
C3 C2 H2 . . 119.1(8) ?
C1 C2 H2 . . 119.1(8) ?
C2 C3 C4 . . 121.7(7) ?
C2 C3 H3 . . 119.2(9) ?
C4 C3 H3 . . 119.2(8) ?
C5 C4 C9 . . 120.8(7) ?
C5 C4 C3 . . 120.8(7) ?
C9 C4 C3 . . 118.3(7) ?
C6 C5 C4 . . 121.1(8) ?
C6 C5 H5 . . 119.5(8) ?
C4 C5 H5 . . 119.5(9) ?
C5 C6 C7 . . 120.6(8) ?
C5 C6 H6 . . 119.7(9) ?
C7 C6 H6 . . 119.7(10) ?
C6 C7 C8 . . 119.4(8) ?
C6 C7 H7 . . 120.3(9) ?
C8 C7 H7 . . 120.3(9) ?
C9 C8 C7 . . 120.8(8) ?
C9 C8 H8 . . 119.6(8) ?
C7 C8 H8 . . 119.6(9) ?
C8 C9 C4 . . 117.3(7) ?
C8 C9 C10 . . 124.0(7) ?
C4 C9 C10 . . 118.8(7) ?
C1 C10 C11 . . 121.6(7) ?
C1 C10 C9 . . 120.7(7) ?
C11 C10 C9 . . 117.6(7) ?
N1 C11 C10 . . 124.4(7) ?
N1 C11 H11 . . 117.8(8) ?
C10 C11 H11 . . 117.8(8) ?
C13 C12 C17 . . 121.3(7) ?
C13 C12 N1 . . 125.0(7) ?
C17 C12 N1 . . 113.7(7) ?
C14 C13 C12 . . 119.5(8) ?
C14 C13 H13 . . 120.2(8) ?
C12 C13 H13 . . 120.2(7) ?
C13 C14 C15 . . 120.5(8) ?
C13 C14 H14 . . 119.7(9) ?
C15 C14 H14 . . 119.7(9) ?
C14 C15 C16 . . 120.8(8) ?
C14 C15 H15 . . 119.6(9) ?
C16 C15 H15 . . 119.6(9) ?
C15 C16 C17 . . 120.1(8) ?
C15 C16 H16 . . 119.9(8) ?
C17 C16 H16 . . 119.9(9) ?
N2 C17 C16 . . 125.7(7) ?
N2 C17 C12 . . 116.6(7) ?
C16 C17 C12 . . 117.7(7) ?
N2 C18 C19 . . 126.9(7) ?
N2 C18 H18 . . 116.5(8) ?
C19 C18 H18 . . 116.5(7) ?
C18 C19 C28 . . 121.4(7) ?
C18 C19 C20 . . 119.5(7) ?
C28 C19 C20 . . 119.0(8) ?
C25 C20 C21 . . 118.1(8) ?
C25 C20 C19 . . 119.1(8) ?
C21 C20 C19 . . 122.8(8) ?
C22 C21 C20 . . 119.9(9) ?
C22 C21 H21 . . 120.1(9) ?
C20 C21 H21 . . 120.1(9) ?
C23 C22 C21 . . 121.7(10) ?
C23 C22 H22 . . 119.1(10) ?
C21 C22 H22 . . 119.1(11) ?
C22 C23 C24 . . 120.5(9) ?
C22 C23 H23 . . 119.8(12) ?
C24 C23 H23 . . 119.8(12) ?
C23 C24 C25 . . 119.1(9) ?
C23 C24 H24 . . 120.4(10) ?
C25 C24 H24 . . 120.4(11) ?
C20 C25 C26 . . 119.5(8) ?
C20 C25 C24 . . 120.7(9) ?
C26 C25 C24 . . 119.7(9) ?
C27 C26 C25 . . 122.0(8) ?
C27 C26 H26 . . 119.0(9) ?
C25 C26 H26 . . 119.0(9) ?
C26 C27 C28 . . 121.2(8) ?
C26 C27 H27 . . 119.4(8) ?
C28 C27 H27 . . 119.4(8) ?
O2 C28 C27 . . 118.1(7) ?
O2 C28 C19 . . 122.7(7) ?
C27 C28 C19 . . 119.2(8) ?
C29 O3 C30 . . 109.9(7) ?
O3 C29 C30 . 2_666 110.4(8) ?
O3 C29 H291 . . 109.6(8) ?
C30 C29 H291 2_666 . 109.6(9) ?
O3 C29 H292 . . 109.6(8) ?
C30 C29 H292 2_666 . 109.6(8) ?
H291 C29 H292 . . 108.1(9) ?
O3 C30 C29 . 2_666 110.0(7) ?
O3 C30 H301 . . 109.7(9) ?
C29 C30 H301 2_666 . 109.7(9) ?
O3 C30 H302 . . 109.7(9) ?
C29 C30 H302 2_666 . 109.7(9) ?
H301 C30 H302 . . 108.2(8) ?
C31 O4 C32 . . 109.9(9) ?
O4 C31 C32 . 2_565 109.1(10) ?
O4 C31 H311 . . 109.9(12) ?
C32 C31 H311 2_565 . 109.9(11) ?
O4 C31 H312 . . 109.9(12) ?
C32 C31 H312 2_565 . 109.9(13) ?
H311 C31 H312 . . 108.3(12) ?
O4 C32 C31 . 2_565 108.3(10) ?
O4 C32 H321 . . 110.0(13) ?
C31 C32 H321 2_565 . 110.0(13) ?
O4 C32 H322 . . 110.0(12) ?
C31 C32 H322 2_565 . 110.0(12) ?
H321 C32 H322 . . 108.4(12) ?

loop_
_geom_bond_atom_site_label_1
_geom_bond_atom_site_label_2
_geom_bond_site_symmetry_2
_geom_bond_distance
_geom_bond_publ_flag
Fe1 O1 . 1.897(5) y
Fe1 O2 . 1.910(5) y
Fe1 N1 . 2.065(6) y
Fe1 N2 . 2.099(6) y
Fe1 Cl1 . 2.227(3) y
O1 C1 . 1.320(9) n
O2 C28 . 1.305(9) n
N1 C11 . 1.329(10) n
N1 C12 . 1.428(9) n
N2 C18 . 1.316(9) n
N2 C17 . 1.397(9) n
C1 C10 . 1.386(10) n
C1 C2 . 1.426(11) ?
C2 C3 . 1.335(11) ?
C2 H2 . .930(8) ?
C3 C4 . 1.435(11) n
C3 H3 . .930(8) ?
C4 C5 . 1.410(11) ?
C4 C9 . 1.416(10) ?
C5 C6 . 1.337(12) ?
C5 H5 . .930(8) ?
C6 C7 . 1.410(12) ?
C6 H6 . .930(9) ?
C7 C8 . 1.413(12) ?
C7 H7 . .930(8) ?
C8 C9 . 1.409(11) ?
C8 H8 . .930(9) ?
C9 C10 . 1.449(10) ?
C10 C11 . 1.446(10) n
C11 H11 . .930(8) ?
C12 C13 . 1.381(11) ?
C12 C17 . 1.404(11) ?
C13 C14 . 1.367(11) ?
C13 H13 . .930(8) ?
C14 C15 . 1.370(12) ?
C14 H14 . .930(8) ?
C15 C16 . 1.380(12) ?
C15 H15 . .930(8) ?
C16 C17 . 1.399(11) ?
C16 H16 . .930(9) ?
C18 C19 . 1.406(11) ?
C18 H18 . .930(7) ?
C19 C28 . 1.423(11) ?
C19 C20 . 1.458(11) ?
C20 C25 . 1.403(11) ?
C20 C21 . 1.410(12) ?
C21 C22 . 1.393(13) ?
C21 H21 . .930(10) ?
C22 C23 . 1.350(15) ?
C22 H22 . .930(10) ?
C23 C24 . 1.392(15) ?
C23 H23 . .930(10) ?
C24 C25 . 1.411(12) ?
C24 H24 . .930(10) ?
C25 C26 . 1.405(12) ?
C26 C27 . 1.359(12) ?
C26 H26 . .930(9) ?
C27 C28 . 1.404(11) ?
C27 H27 . .930(8) ?
O3 C29 . 1.414(11) ?
O3 C30 . 1.436(11) ?
C29 C30 2_666 1.497(13) n
C29 H291 . .970(9) ?
C29 H292 . .970(9) ?
C30 C29 2_666 1.497(13) n
C30 H301 . .970(9) ?
C30 H302 . .970(10) ?
O4 C31 . 1.401(15) ?
O4 C32 . 1.44(2) ?
C31 C32 2_565 1.50(2) n
C31 H311 . .970(12) ?
C31 H312 . .970(12) ?
C32 C31 2_565 1.50(2) n
C32 H321 . .970(12) ?
C32 H322 . .970(13) ?

loop_
_geom_torsion_atom_site_label_1
_geom_torsion_atom_site_label_2
_geom_torsion_atom_site_label_3
_geom_torsion_atom_site_label_4
_geom_torsion_site_symmetry_4
_geom_torsion
O2 Fe1 O1 C1 . 177.4(7)
N1 Fe1 O1 C1 . 28.5(7)
N2 Fe1 O1 C1 . 89.4(8)
Cl1 Fe1 O1 C1 . -73.0(7)
O1 Fe1 O2 C28 . -168.9(8)
N1 Fe1 O2 C28 . -80.3(9)
N2 Fe1 O2 C28 . -23.9(8)
Cl1 Fe1 O2 C28 . 79.8(8)
O1 Fe1 N1 C11 . -17.0(6)
O2 Fe1 N1 C11 . -107.8(7)
N2 Fe1 N1 C11 . -166.2(7)
Cl1 Fe1 N1 C11 . 91.6(6)
O1 Fe1 N1 C12 . 164.5(5)
O2 Fe1 N1 C12 . 73.7(7)
N2 Fe1 N1 C12 . 15.3(5)
Cl1 Fe1 N1 C12 . -86.9(5)
O1 Fe1 N2 C18 . 108.2(7)
O2 Fe1 N2 C18 . 17.7(6)
N1 Fe1 N2 C18 . 171.5(7)
Cl1 Fe1 N2 C18 . -88.9(6)
O1 Fe1 N2 C17 . -78.2(6)
O2 Fe1 N2 C17 . -168.8(5)
N1 Fe1 N2 C17 . -14.9(5)
Cl1 Fe1 N2 C17 . 84.6(5)
Fe1 O1 C1 C10 . -23.4(12)
Fe1 O1 C1 C2 . 157.2(6)
O1 C1 C2 C3 . -178.8(8)
C10 C1 C2 C3 . 1.7(12)
C1 C2 C3 C4 . -1.0(13)
C2 C3 C4 C5 . 178.7(8)
C2 C3 C4 C9 . 0.8(12)
C9 C4 C5 C6 . -1.8(13)
C3 C4 C5 C6 . -179.7(8)
C4 C5 C6 C7 . 1.9(14)
C5 C6 C7 C8 . -1.2(14)
C6 C7 C8 C9 . 0.4(14)
C7 C8 C9 C4 . -0.3(12)
C7 C8 C9 C10 . 179.9(8)
C5 C4 C9 C8 . 1.0(12)
C3 C4 C9 C8 . 178.9(7)
C5 C4 C9 C10 . -179.2(8)
C3 C4 C9 C10 . -1.3(11)
O1 C1 C10 C11 . -3.5(12)
C2 C1 C10 C11 . 176.0(7)
O1 C1 C10 C9 . 178.3(7)
C2 C1 C10 C9 . -2.2(11)
C8 C9 C10 C1 . -178.2(8)
C4 C9 C10 C1 . 2.1(11)
C8 C9 C10 C11 . 3.6(12)
C4 C9 C10 C11 . -176.2(7)
C12 N1 C11 C10 . -179.5(7)
Fe1 N1 C11 C10 . 2.1(11)
C1 C10 C11 N1 . 12.8(12)
C9 C10 C11 N1 . -169.0(7)
C11 N1 C12 C13 . -13.1(11)
Fe1 N1 C12 C13 . 165.5(7)
C11 N1 C12 C17 . 167.9(7)
Fe1 N1 C12 C17 . -13.5(8)
C17 C12 C13 C14 . -2.1(13)
N1 C12 C13 C14 . 179.0(8)
C12 C13 C14 C15 . 1.5(14)
C13 C14 C15 C16 . 0.0(15)
C14 C15 C16 C17 . -0.9(15)
C18 N2 C17 C16 . 6.6(12)
Fe1 N2 C17 C16 . -167.2(7)
C18 N2 C17 C12 . -173.7(7)
Fe1 N2 C17 C12 . 12.5(8)
C15 C16 C17 N2 . -180.0(8)
C15 C16 C17 C12 . 0.3(13)
C13 C12 C17 N2 . -178.6(7)
N1 C12 C17 N2 . 0.4(10)
C13 C12 C17 C16 . 1.1(12)
N1 C12 C17 C16 . -179.9(7)
C17 N2 C18 C19 . -179.5(7)
Fe1 N2 C18 C19 . -6.4(12)
N2 C18 C19 C28 . -9.5(13)
N2 C18 C19 C20 . 175.4(7)
C18 C19 C20 C25 . 173.2(8)
C28 C19 C20 C25 . -2.0(12)
C18 C19 C20 C21 . -6.8(12)
C28 C19 C20 C21 . 177.9(8)
C25 C20 C21 C22 . 0.3(13)
C19 C20 C21 C22 . -179.7(8)
C20 C21 C22 C23 . -0.5(16)
C21 C22 C23 C24 . 1.3(17)
C22 C23 C24 C25 . -1.9(17)
C21 C20 C25 C26 . -178.5(8)
C19 C20 C25 C26 . 1.4(12)
C21 C20 C25 C24 . -0.9(13)
C19 C20 C25 C24 . 179.1(8)
C23 C24 C25 C20 . 1.7(15)
C23 C24 C25 C26 . 179.3(10)
C20 C25 C26 C27 . -1.2(14)
C24 C25 C26 C27 . -178.9(9)
C25 C26 C27 C28 . 1.6(15)
Fe1 O2 C28 C27 . -164.8(6)
Fe1 O2 C28 C19 . 16.6(13)
C26 C27 C28 O2 . 179.2(8)
C26 C27 C28 C19 . -2.2(13)
C18 C19 C28 O2 . 5.8(13)
C20 C19 C28 O2 . -179.1(7)
C18 C19 C28 C27 . -172.8(8)
C20 C19 C28 C27 . 2.4(12)
C30 O3 C29 C30 2_666 58.5(10)
C29 O3 C30 C29 2_666 -58.2(11)
C32 O4 C31 C32 2_565 61.4(13)
C31 O4 C32 C31 2_565 -60.9(14)

loop_
_cod_changelog_entry_id
_cod_changelog_entry_author
_cod_changelog_entry_date
_cod_changelog_entry_text
1 'Vaitkus, Antanas' 2024-04-22T16:30:00+03:00
;
 Updated bibliographic information.
;
